data_4037548
loop_
_publ_author_name
'Li, Lu'
'Yang, Zhao'
'Yang, Jiao'
'Zhang, Quanzheng'
'Tan, Qiuyuan'
'Zhang, Changhui'
'Zhang, Min'

_publ_section_title
;
 Neighboring Hydroxyl Group-Assisted Allylboration and Lewis Acid-Mediated
 Carbonyl-Ene Reaction for Access to a Hapalindole Cyclohexane Core with
 Multiple Contiguous Stereogenic Centers.
;
_journal_issue 3
_journal_name_full 'The Journal of organic chemistry'
_journal_page_first 1605
_journal_page_last 1613
_journal_paper_doi 10.1021/acs.joc.8b02712
_journal_volume 84
_journal_year 2019
_chemical_formula_moiety 'C27 H30 Br N O4 S'
_chemical_formula_sum 'C27 H30 Br N O4 S'
_chemical_formula_weight 544.49
_space_group_crystal_system triclinic
_space_group_IT_number 2
_space_group_name_Hall '-P 1'
_space_group_name_H-M_alt 'P -1'
_atom_sites_solution_hydrogens mixed
_atom_sites_solution_primary direct
_audit_creation_date 2018-07-02
_audit_creation_method
;
Olex2 1.2-alpha
(compiled 2017.06.06 svn.r3414 for OlexSys, GUI svn.r5353)
;
_cell_angle_alpha 102.885(7)
_cell_angle_beta 108.768(6)
_cell_angle_gamma 102.871(6)
_cell_formula_units_Z 2
_cell_length_a 10.7773(6)
_cell_length_b 11.0593(9)
_cell_length_c 12.3513(11)
_cell_measurement_reflns_used 2738
_cell_measurement_temperature 295(2)
_cell_measurement_theta_max 26.1080
_cell_measurement_theta_min 3.8060
_cell_volume 1287.7(2)
_computing_molecular_graphics 'Olex2 (Dolomanov et al., 2009)'
_computing_publication_material 'Olex2 (Dolomanov et al., 2009)'
_computing_structure_refinement 'ShelXL (Sheldrick, 2015)'
_computing_structure_solution 'SIR2004 (Burla et al., 2007)'
_diffrn_ambient_temperature 295(2)
_diffrn_detector_area_resol_mean 16.0892
_diffrn_measured_fraction_theta_full 0.998
_diffrn_measured_fraction_theta_max 0.998
_diffrn_measurement_device_type 'SuperNova, Single source at offset, Eos'
_diffrn_measurement_method '\w scans'
_diffrn_radiation_type MoK\a
_diffrn_radiation_wavelength 0.71073
_diffrn_reflns_av_R_equivalents 0.0323
_diffrn_reflns_av_unetI/netI 0.0674
_diffrn_reflns_Laue_measured_fraction_full 0.998
_diffrn_reflns_Laue_measured_fraction_max 0.998
_diffrn_reflns_limit_h_max 13
_diffrn_reflns_limit_h_min -13
_diffrn_reflns_limit_k_max 13
_diffrn_reflns_limit_k_min -13
_diffrn_reflns_limit_l_max 15
_diffrn_reflns_limit_l_min -15
_diffrn_reflns_number 9176
_diffrn_reflns_point_group_measured_fraction_full 0.998
_diffrn_reflns_point_group_measured_fraction_max 0.998
_diffrn_reflns_theta_full 25.242
_diffrn_reflns_theta_max 26.369
_diffrn_reflns_theta_min 3.331
_diffrn_source 'micro-focus sealed X-ray tube'
_exptl_absorpt_coefficient_mu 1.710
_exptl_absorpt_correction_T_max 1.00000
_exptl_absorpt_correction_T_min 0.32037
_exptl_absorpt_correction_type multi-scan
_exptl_absorpt_process_details
;
CrysAlisPro 1.171.38.41k (Rigaku Oxford Diffraction, 2015)
Empirical absorption correction using spherical harmonics,
 implemented in SCALE3 ABSPACK scaling algorithm.
;
_exptl_crystal_colour colorless
_exptl_crystal_density_diffrn 1.404
_exptl_crystal_description block
_exptl_crystal_F_000 564
_exptl_crystal_size_max 0.32
_exptl_crystal_size_mid 0.31
_exptl_crystal_size_min 0.18
_refine_diff_density_max 0.486
_refine_diff_density_min -0.497
_refine_diff_density_rms 0.068
_refine_ls_extinction_method none
_refine_ls_goodness_of_fit_ref 1.040
_refine_ls_hydrogen_treatment mixed
_refine_ls_matrix_type full
_refine_ls_number_parameters 326
_refine_ls_number_reflns 5271
_refine_ls_number_restraints 2
_refine_ls_restrained_S_all 1.040
_refine_ls_R_factor_all 0.0942
_refine_ls_R_factor_gt 0.0573
_refine_ls_shift/su_max 0.000
_refine_ls_shift/su_mean 0.000
_refine_ls_structure_factor_coef Fsqd
_refine_ls_weighting_details 'w=1/[\s^2^(Fo^2^)+(0.0475P)^2^+1.5592P] where P=(Fo^2^+2Fc^2^)/3'
_refine_ls_weighting_scheme calc
_refine_ls_wR_factor_gt 0.1305
_refine_ls_wR_factor_ref 0.1466
_reflns_Friedel_coverage 0.000
_reflns_number_gt 3480
_reflns_number_total 5271
_reflns_threshold_expression 'I > 2\s(I)'
_cod_data_source_file jo8b02712_si_002.cif
_cod_data_source_block ll
_cod_original_cell_volume 1287.75(18)
_cod_database_code 4037548
_shelx_shelxl_version_number 2014/7
_shelx_space_group_comment
;
The symmetry employed for this shelxl refinement is uniquely defined
by the following loop, which should always be used as a source of
symmetry information in preference to the above space-group names.
They are only intended as comments.
;
_olex2_refinement_description
;
1. Fixed Uiso
 At 1.2 times of:
  All C(H) groups, All C(H,H) groups
 At 1.5 times of:
  All C(H,H,H) groups
2. Restrained distances
 O4-H4 = O3-H3
 0.78 with sigma of 0.02
3.a Ternary CH refined with riding coordinates:
 C18(H18), C17(H17)
3.b Secondary CH2 refined with riding coordinates:
 C23(H23A,H23B), C22(H22A,H22B)
3.c Aromatic/amide H refined with riding coordinates:
 C12(H12), C9(H9), C10(H10), C15(H15), C6(H6), C26(H26), C4(H4A), C7(H7),
 C0AA(H0AA)
3.d X=CH2 refined with riding coordinates:
 C27(H27A,H27B)
3.e Idealised Me refined as rotating group:
 C25(H25A,H25B,H25C), C20(H20A,H20B,H20C), C1(H1A,H1B,H1C)
;
_olex2_submission_special_instructions 'No special instructions were received'

loop_
_space_group_symop_operation_xyz
'x, y, z'
'-x, -y, -z'

loop_
_atom_site_label
_atom_site_type_symbol
_atom_site_fract_x
_atom_site_fract_y
_atom_site_fract_z
_atom_site_U_iso_or_equiv
_atom_site_adp_type
_atom_site_occupancy
_atom_site_site_symmetry_order
_atom_site_calc_flag
_atom_site_refinement_flags_posn
Br1 Br 1.09594(5) 0.10423(6) 0.38319(5) 0.0629(2) Uani 1 1 d .
S1 S 0.64018(13) 0.49872(12) 0.35654(11) 0.0504(3) Uani 1 1 d .
O3 O 0.4962(3) 0.1325(3) 0.5307(3) 0.0512(8) Uani 1 1 d D
O4 O 0.7671(4) 0.1125(3) 0.6233(3) 0.0471(8) Uani 1 1 d D
O1 O 0.7250(4) 0.5609(3) 0.3045(3) 0.0615(9) Uani 1 1 d .
O2 O 0.5839(4) 0.5712(3) 0.4278(3) 0.0629(9) Uani 1 1 d .
N1 N 0.7355(4) 0.4337(3) 0.4467(3) 0.0415(8) Uani 1 1 d .
C13 C 0.8421(4) 0.2875(4) 0.4938(4) 0.0374(9) Uani 1 1 d .
C18 C 0.5742(4) 0.1279(4) 0.7363(4) 0.0391(10) Uani 1 1 d .
H18 H 0.5996 0.0492 0.7131 0.047 Uiso 1 1 calc R
C11 C 0.9880(4) 0.2156(4) 0.4025(4) 0.0436(10) Uani 1 1 d .
C17 C 0.5930(4) 0.2058(4) 0.6515(3) 0.0377(9) Uani 1 1 d .
H17 H 0.5758 0.2888 0.6769 0.045 Uiso 1 1 calc R
C16 C 0.7416(4) 0.2343(4) 0.6544(3) 0.0371(9) Uani 1 1 d .
C8 C 0.8238(4) 0.3672(4) 0.4197(4) 0.0382(10) Uani 1 1 d .
C12 C 0.9288(4) 0.2116(4) 0.4854(4) 0.0448(11) Uani 1 1 d .
H12 H 0.9458 0.1598 0.5348 0.054 Uiso 1 1 calc R
C5 C 0.5053(5) 0.3644(5) 0.2429(4) 0.0498(12) Uani 1 1 d .
C14 C 0.7583(4) 0.3029(4) 0.5643(3) 0.0369(9) Uani 1 1 d .
C9 C 0.8869(4) 0.3733(4) 0.3382(4) 0.0469(11) Uani 1 1 d .
H9 H 0.8738 0.4275 0.2906 0.056 Uiso 1 1 calc R
C10 C 0.9697(5) 0.2957(5) 0.3307(4) 0.0512(12) Uani 1 1 d .
H10 H 1.0136 0.2970 0.2771 0.061 Uiso 1 1 calc R
C19 C 0.4287(5) 0.0832(4) 0.7315(4) 0.0450(11) Uani 1 1 d .
C24 C 0.8507(4) 0.3145(4) 0.7852(4) 0.0435(10) Uani 1 1 d .
C15 C 0.6947(4) 0.3885(4) 0.5320(4) 0.0425(10) Uani 1 1 d .
H15 H 0.6324 0.4143 0.5617 0.051 Uiso 1 1 calc R
C23 C 0.8250(4) 0.2405(5) 0.8729(4) 0.0522(12) Uani 1 1 d .
H23A H 0.8462 0.1595 0.8546 0.063 Uiso 1 1 calc R
H23B H 0.8875 0.2934 0.9548 0.063 Uiso 1 1 calc R
C22 C 0.6773(5) 0.2093(5) 0.8655(4) 0.0509(12) Uani 1 1 d .
H22A H 0.6577 0.2902 0.8901 0.061 Uiso 1 1 calc R
H22B H 0.6667 0.1610 0.9203 0.061 Uiso 1 1 calc R
C6 C 0.3964(5) 0.2994(6) 0.2655(5) 0.0625(14) Uani 1 1 d .
H6 H 0.3936 0.3265 0.3413 0.075 Uiso 1 1 calc R
C25 C 0.8409(5) 0.4529(5) 0.8252(4) 0.0584(13) Uani 1 1 d .
H25A H 0.7485 0.4468 0.8191 0.088 Uiso 1 1 calc GR
H25B H 0.8634 0.5003 0.7742 0.088 Uiso 1 1 calc GR
H25C H 0.9045 0.4979 0.9073 0.088 Uiso 1 1 calc GR
C26 C 0.9953(5) 0.3285(6) 0.7900(5) 0.0656(15) Uani 1 1 d .
H26 H 1.0031 0.3391 0.7196 0.079 Uiso 1 1 calc R
C2 C 0.2937(6) 0.1505(6) 0.0629(5) 0.0715(16) Uani 1 1 d .
C4 C 0.5104(6) 0.3240(7) 0.1310(5) 0.0760(18) Uani 1 1 d .
H4A H 0.5839 0.3672 0.1154 0.091 Uiso 1 1 calc R
C7 C 0.2921(6) 0.1945(6) 0.1759(5) 0.0738(17) Uani 1 1 d .
H7 H 0.2184 0.1520 0.1917 0.089 Uiso 1 1 calc R
C20 C 0.3405(6) 0.1546(7) 0.7085(6) 0.0824(19) Uani 1 1 d .
H20A H 0.3778 0.2373 0.7715 0.124 Uiso 1 1 calc GR
H20B H 0.2522 0.1076 0.7051 0.124 Uiso 1 1 calc GR
H20C H 0.3296 0.1690 0.6326 0.124 Uiso 1 1 calc GR
C21 C 0.3943(7) -0.0337(6) 0.7606(7) 0.086(2) Uani 1 1 d .
C0AA C 0.4039(6) 0.2181(7) 0.0424(5) 0.088(2) Uani 1 1 d .
H0AA H 0.4063 0.1912 -0.0336 0.105 Uiso 1 1 calc R
C1 C 0.1784(7) 0.0345(8) -0.0346(6) 0.104(2) Uani 1 1 d .
H1A H 0.1244 0.0638 -0.0956 0.157 Uiso 1 1 calc GR
H1B H 0.1205 -0.0083 -0.0002 0.157 Uiso 1 1 calc GR
H1C H 0.2171 -0.0259 -0.0701 0.157 Uiso 1 1 calc GR
C27 C 1.0993(7) 0.3295(11) 0.8585(7) 0.165(5) Uani 1 1 d .
H27A H 1.1051 0.3198 0.9326 0.198 Uiso 1 1 calc R
H27B H 1.1767 0.3400 0.8391 0.198 Uiso 1 1 calc R
H21A H 0.304(6) -0.066(5) 0.754(5) 0.075(17) Uiso 1 1 d .
H21B H 0.412(7) -0.109(7) 0.718(6) 0.12(3) Uiso 1 1 d .
H4 H 0.709(5) 0.062(5) 0.565(3) 0.09(2) Uiso 1 1 d D
H3 H 0.461(17) 0.077(11) 0.470(7) 0.42(11) Uiso 1 1 d D

loop_
_atom_site_aniso_label
_atom_site_aniso_U_11
_atom_site_aniso_U_22
_atom_site_aniso_U_33
_atom_site_aniso_U_23
_atom_site_aniso_U_13
_atom_site_aniso_U_12
Br1 0.0652(3) 0.0836(4) 0.0706(4) 0.0352(3) 0.0409(3) 0.0489(3)
S1 0.0628(8) 0.0525(7) 0.0640(8) 0.0355(6) 0.0370(7) 0.0357(6)
O3 0.0520(19) 0.0484(19) 0.0313(16) 0.0050(14) 0.0030(14) 0.0030(16)
O4 0.062(2) 0.0416(19) 0.050(2) 0.0188(17) 0.0255(19) 0.0294(17)
O1 0.077(2) 0.063(2) 0.083(2) 0.052(2) 0.051(2) 0.0374(19)
O2 0.086(2) 0.061(2) 0.080(2) 0.0402(19) 0.050(2) 0.0502(19)
N1 0.049(2) 0.042(2) 0.046(2) 0.0210(17) 0.0237(18) 0.0237(17)
C13 0.037(2) 0.037(2) 0.037(2) 0.0120(19) 0.0136(19) 0.0122(19)
C18 0.042(2) 0.037(2) 0.037(2) 0.0124(19) 0.0139(19) 0.0134(19)
C11 0.036(2) 0.048(3) 0.051(3) 0.016(2) 0.020(2) 0.018(2)
C17 0.044(2) 0.034(2) 0.031(2) 0.0082(18) 0.0096(19) 0.0140(19)
C16 0.044(2) 0.039(2) 0.030(2) 0.0110(19) 0.0148(19) 0.0156(19)
C8 0.036(2) 0.038(2) 0.045(2) 0.016(2) 0.018(2) 0.0139(19)
C12 0.048(3) 0.053(3) 0.046(3) 0.023(2) 0.022(2) 0.026(2)
C5 0.052(3) 0.069(3) 0.050(3) 0.033(3) 0.026(2) 0.036(2)
C14 0.041(2) 0.037(2) 0.031(2) 0.0091(18) 0.0131(18) 0.0142(19)
C9 0.049(3) 0.048(3) 0.060(3) 0.029(2) 0.031(2) 0.020(2)
C10 0.050(3) 0.060(3) 0.064(3) 0.029(3) 0.038(2) 0.024(2)
C19 0.045(3) 0.047(3) 0.039(2) 0.015(2) 0.013(2) 0.011(2)
C24 0.039(2) 0.052(3) 0.034(2) 0.015(2) 0.0094(19) 0.011(2)
C15 0.052(3) 0.044(3) 0.042(2) 0.017(2) 0.026(2) 0.021(2)
C23 0.043(3) 0.070(3) 0.037(2) 0.023(2) 0.009(2) 0.012(2)
C22 0.051(3) 0.065(3) 0.037(2) 0.021(2) 0.016(2) 0.016(2)
C6 0.065(3) 0.083(4) 0.057(3) 0.030(3) 0.035(3) 0.031(3)
C25 0.059(3) 0.054(3) 0.042(3) 0.001(2) 0.008(2) 0.010(3)
C26 0.044(3) 0.103(5) 0.046(3) 0.026(3) 0.013(2) 0.021(3)
C2 0.060(3) 0.102(5) 0.050(3) 0.027(3) 0.015(3) 0.030(3)
C4 0.067(4) 0.118(5) 0.054(3) 0.036(4) 0.033(3) 0.027(4)
C7 0.065(4) 0.104(5) 0.068(4) 0.037(4) 0.038(3) 0.027(4)
C20 0.061(3) 0.119(5) 0.095(5) 0.061(4) 0.038(3) 0.040(4)
C21 0.063(4) 0.055(4) 0.138(6) 0.025(4) 0.052(4) 0.006(3)
C0AA 0.077(4) 0.135(6) 0.046(3) 0.023(4) 0.030(3) 0.022(4)
C1 0.081(4) 0.136(6) 0.066(4) 0.016(4) 0.016(4) 0.011(5)
C27 0.061(4) 0.334(15) 0.076(5) 0.020(7) 0.027(4) 0.062(7)

loop_
_atom_type_symbol
_atom_type_description
_atom_type_scat_dispersion_real
_atom_type_scat_dispersion_imag
_atom_type_scat_source
C C 0.0033 0.0016 'International Tables Vol C Tables 4.2.6.8 and 6.1.1.4'
H H 0.0000 0.0000 'International Tables Vol C Tables 4.2.6.8 and 6.1.1.4'
Br Br -0.2901 2.4595 'International Tables Vol C Tables 4.2.6.8 and 6.1.1.4'
N N 0.0061 0.0033 'International Tables Vol C Tables 4.2.6.8 and 6.1.1.4'
O O 0.0106 0.0060 'International Tables Vol C Tables 4.2.6.8 and 6.1.1.4'
S S 0.1246 0.1234 'International Tables Vol C Tables 4.2.6.8 and 6.1.1.4'

loop_
_geom_angle_atom_site_label_1
_geom_angle_atom_site_label_2
_geom_angle_atom_site_label_3
_geom_angle
O1 S1 O2 121.1(2)
O1 S1 N1 106.54(19)
O1 S1 C5 108.9(2)
O2 S1 N1 105.44(19)
O2 S1 C5 108.8(2)
N1 S1 C5 104.9(2)
C8 N1 S1 125.5(3)
C8 N1 C15 107.7(3)
C15 N1 S1 121.6(3)
C8 C13 C14 108.0(4)
C12 C13 C8 118.3(4)
C12 C13 C14 133.7(4)
C17 C18 C22 108.6(3)
C19 C18 C17 115.2(4)
C19 C18 C22 111.0(3)
C12 C11 Br1 118.6(3)
C12 C11 C10 122.5(4)
C10 C11 Br1 118.8(3)
O3 C17 C18 109.5(3)
O3 C17 C16 109.0(3)
C18 C17 C16 110.8(3)
O4 C16 C17 108.3(3)
O4 C16 C14 108.5(3)
O4 C16 C24 106.3(3)
C17 C16 C24 110.6(3)
C14 C16 C17 111.2(3)
C14 C16 C24 111.6(3)
N1 C8 C13 107.0(3)
C9 C8 N1 130.0(4)
C9 C8 C13 123.1(4)
C11 C12 C13 118.4(4)
C6 C5 S1 120.5(4)
C4 C5 S1 119.2(4)
C4 C5 C6 120.3(5)
C13 C14 C16 127.4(4)
C15 C14 C13 106.6(4)
C15 C14 C16 126.0(4)
C10 C9 C8 117.2(4)
C9 C10 C11 120.5(4)
C20 C19 C18 122.3(4)
C20 C19 C21 122.7(5)
C21 C19 C18 114.9(5)
C23 C24 C16 108.8(3)
C25 C24 C16 111.1(4)
C25 C24 C23 109.9(4)
C26 C24 C16 110.2(4)
C26 C24 C23 109.1(4)
C26 C24 C25 107.8(4)
C14 C15 N1 110.6(4)
C22 C23 C24 113.1(4)
C23 C22 C18 110.8(4)
C7 C6 C5 119.8(5)
C27 C26 C24 136.8(6)
C7 C2 C0AA 117.3(5)
C7 C2 C1 121.1(5)
C0AA C2 C1 121.6(5)
C5 C4 C0AA 118.7(5)
C6 C7 C2 121.7(5)
C4 C0AA C2 122.2(5)

loop_
_geom_bond_atom_site_label_1
_geom_bond_atom_site_label_2
_geom_bond_distance
Br1 C11 1.900(4)
S1 O1 1.421(3)
S1 O2 1.426(3)
S1 N1 1.662(4)
S1 C5 1.756(5)
O3 C17 1.433(5)
O4 C16 1.429(5)
N1 C8 1.402(5)
N1 C15 1.409(5)
C13 C8 1.405(6)
C13 C12 1.400(6)
C13 C14 1.454(5)
C18 C17 1.530(6)
C18 C19 1.513(6)
C18 C22 1.537(6)
C11 C12 1.373(6)
C11 C10 1.388(6)
C17 C16 1.549(6)
C16 C14 1.514(5)
C16 C24 1.567(6)
C8 C9 1.389(6)
C5 C6 1.378(6)
C5 C4 1.377(7)
C14 C15 1.343(6)
C9 C10 1.379(6)
C19 C20 1.367(7)
C19 C21 1.419(8)
C24 C23 1.551(6)
C24 C25 1.538(7)
C24 C26 1.511(6)
C23 C22 1.519(6)
C6 C7 1.371(7)
C26 C27 1.163(8)
C2 C7 1.378(7)
C2 C0AA 1.384(8)
C2 C1 1.509(8)
C4 C0AA 1.381(8)
